data_4303432
loop_
_publ_author_name
'Meghan A. Dureen'
'Gregory C. Welch'
'Thomas M. Gilbert'
'Douglas W. Stephan'

_publ_section_title
;
Heterolytic Cleavage of Disulfides by Frustrated Lewis Pairs
;
_journal_name_full 'Inorganic Chemistry'
_journal_page_first 9910
_journal_page_last 9917
_journal_paper_doi 10.1021/ic901590s
_journal_volume 48
_journal_year 2009
_chemical_formula_moiety 'C33 H27 B F15 Li O2 S'
_chemical_formula_sum 'C33 H27 B F15 Li O2 S'
_chemical_formula_weight 790.36
_space_group_IT_number 2
_symmetry_cell_setting triclinic
_symmetry_space_group_name_Hall '-P 1'
_symmetry_space_group_name_H-M 'P -1'
_atom_sites_solution_hydrogens geom
_atom_sites_solution_primary direct
_atom_sites_solution_secondary difmap
_audit_creation_method SHELXL-97
_cell_angle_alpha 89.076(2)
_cell_angle_beta 67.826(2)
_cell_angle_gamma 71.165(2)
_cell_formula_units_Z 2
_cell_length_a 10.6303(3)
_cell_length_b 13.4360(4)
_cell_length_c 13.9523(5)
_cell_measurement_reflns_used 9814
_cell_measurement_temperature 150(2)
_cell_measurement_theta_max 31.18
_cell_measurement_theta_min 2.40
_cell_volume 1733.84(10)
_computing_cell_refinement 'Bruker SMART'
_computing_data_collection 'Bruker SMART'
_computing_data_reduction 'Bruker SAINT'
_computing_molecular_graphics 'Bruker SHELXTL'
_computing_publication_material 'Bruker SHELXTL'
_computing_structure_refinement 'SHELXL-97 (Sheldrick, 1997)'
_computing_structure_solution 'SHELXS-97 (Sheldrick, 1990)'
_diffrn_ambient_temperature 150(2)
_diffrn_measured_fraction_theta_full 0.990
_diffrn_measured_fraction_theta_max 0.990
_diffrn_measurement_device_type 'CCD area detector'
_diffrn_measurement_method 'phi and omega scans'
_diffrn_radiation_monochromator graphite
_diffrn_radiation_source 'fine-focus sealed tube'
_diffrn_radiation_type MoK\a
_diffrn_radiation_wavelength 0.71073
_diffrn_reflns_av_R_equivalents 0.0241
_diffrn_reflns_av_sigmaI/netI 0.0205
_diffrn_reflns_limit_h_max 14
_diffrn_reflns_limit_h_min -15
_diffrn_reflns_limit_k_max 17
_diffrn_reflns_limit_k_min -19
_diffrn_reflns_limit_l_max 20
_diffrn_reflns_limit_l_min -20
_diffrn_reflns_number 58806
_diffrn_reflns_theta_full 31.32
_diffrn_reflns_theta_max 31.32
_diffrn_reflns_theta_min 1.59
_exptl_absorpt_coefficient_mu 0.205
_exptl_absorpt_correction_T_max 0.7462
_exptl_absorpt_correction_T_min 0.7056
_exptl_absorpt_correction_type multi-scan
_exptl_absorpt_process_details SADABS
_exptl_crystal_colour colourless
_exptl_crystal_density_diffrn 1.514
_exptl_crystal_density_method 'not measured'
_exptl_crystal_description block
_exptl_crystal_F_000 800
_exptl_crystal_size_max .60
_exptl_crystal_size_mid .35
_exptl_crystal_size_min .30
_refine_diff_density_max 0.434
_refine_diff_density_min -0.254
_refine_diff_density_rms 0.050
_refine_ls_extinction_method none
_refine_ls_goodness_of_fit_ref 1.037
_refine_ls_hydrogen_treatment constr
_refine_ls_matrix_type full
_refine_ls_number_parameters 478
_refine_ls_number_reflns 11252
_refine_ls_number_restraints 0
_refine_ls_restrained_S_all 1.037
_refine_ls_R_factor_all 0.0510
_refine_ls_R_factor_gt 0.0385
_refine_ls_shift/su_max 0.002
_refine_ls_shift/su_mean 0.000
_refine_ls_structure_factor_coef Fsqd
_refine_ls_weighting_details 'calc w=1/[\s^2^(Fo^2^)+(0.0505P)^2^+0.6143P] where P=(Fo^2^+2Fc^2^)/3'
_refine_ls_weighting_scheme calc
_refine_ls_wR_factor_gt 0.1014
_refine_ls_wR_factor_ref 0.1092
_reflns_number_gt 9061
_reflns_number_total 11252
_reflns_threshold_expression >2sigma(I)
_cod_data_source_file ic901590s_si_002_5.cif
_cod_data_source_block '[(Et2O)2Li(p-tolylS)B(C6F5)3]'
_cod_depositor_comments
;
The following automatic conversions were performed:
'_symmetry_cell_setting' value 'Triclinic' changed to 'triclinic'
according to '/home/saulius/struct/CIF-dictionaries/cif_core.dic'
dictionary named 'cif_core.dic' version 2.4.1 from 2010-06-29.

Automatic conversion script
Id: cif_fix_enum 1527 2010-12-29 10:47:43Z saulius 
;
_cod_original_cell_volume 1733.84(9)
_cod_database_code 4303432

loop_
_symmetry_equiv_pos_as_xyz
'x, y, z'
'-x, -y, -z'

loop_
_atom_site_label
_atom_site_type_symbol
_atom_site_fract_x
_atom_site_fract_y
_atom_site_fract_z
_atom_site_U_iso_or_equiv
_atom_site_adp_type
_atom_site_occupancy
_atom_site_symmetry_multiplicity
_atom_site_calc_flag
_atom_site_refinement_flags
_atom_site_disorder_assembly
_atom_site_disorder_group
S1 S -0.00342(3) 0.33913(2) 0.13475(2) 0.02118(6) Uani 1 1 d . . .
F10 F -0.47522(8) 0.45172(6) 0.17264(6) 0.03005(16) Uani 1 1 d . . .
F11 F -0.16856(9) 0.09711(5) 0.09183(6) 0.02863(16) Uani 1 1 d . . .
F15 F -0.22404(9) 0.45398(5) 0.02853(6) 0.02809(15) Uani 1 1 d . . .
F6 F -0.17028(8) 0.40147(6) 0.35764(6) 0.02933(16) Uani 1 1 d . . .
F5 F -0.44542(8) 0.26258(6) 0.28176(6) 0.03349(17) Uani 1 1 d . . .
F1 F 0.04427(9) 0.14309(6) 0.24586(7) 0.03367(17) Uani 1 1 d . . .
F12 F -0.14655(10) 0.05216(6) -0.09798(6) 0.03651(19) Uani 1 1 d . . .
F14 F -0.19783(12) 0.40470(7) -0.16248(7) 0.0449(2) Uani 1 1 d . . .
F7 F -0.35365(10) 0.57811(7) 0.48459(6) 0.0395(2) Uani 1 1 d . . .
F13 F -0.15610(12) 0.20205(8) -0.22973(6) 0.0455(2) Uani 1 1 d . . .
F9 F -0.65001(9) 0.62935(7) 0.29602(7) 0.0417(2) Uani 1 1 d . . .
F4 F -0.50034(10) 0.12991(8) 0.42207(7) 0.0461(2) Uani 1 1 d . . .
F8 F -0.59524(10) 0.69527(7) 0.45500(7) 0.0447(2) Uani 1 1 d . . .
F2 F -0.01579(13) 0.01467(7) 0.38665(9) 0.0529(3) Uani 1 1 d . . .
F3 F -0.28839(14) 0.00701(8) 0.48095(7) 0.0544(3) Uani 1 1 d . . .
O1 O 0.13371(10) 0.27437(7) 0.36456(7) 0.02939(19) Uani 1 1 d . . .
O2 O 0.35088(11) 0.20786(9) 0.11923(8) 0.0392(2) Uani 1 1 d . . .
B1 B -0.18855(13) 0.30840(9) 0.18123(9) 0.0182(2) Uani 1 1 d . . .
Li1 Li 0.1546(2) 0.24673(19) 0.22301(18) 0.0303(4) Uani 1 1 d . . .
C20 C -0.20204(11) 0.27998(8) 0.07339(8) 0.01795(18) Uani 1 1 d . . .
C8 C -0.20037(12) 0.21551(9) 0.25905(8) 0.0205(2) Uani 1 1 d . . .
C1 C 0.09451(11) 0.28503(9) 0.00146(8) 0.01959(19) Uani 1 1 d . . .
C15 C -0.28799(12) 0.45616(9) 0.33842(9) 0.0225(2) Uani 1 1 d . . .
C14 C -0.30812(12) 0.41893(8) 0.25449(8) 0.01948(19) Uani 1 1 d . . .
C21 C -0.18138(12) 0.17895(8) 0.03432(8) 0.01979(19) Uani 1 1 d . . .
C25 C -0.20871(12) 0.35346(9) 0.00213(9) 0.0213(2) Uani 1 1 d . . .
C19 C -0.43525(12) 0.48032(9) 0.24568(9) 0.0230(2) Uani 1 1 d . . .
C22 C -0.16673(13) 0.15200(9) -0.06564(9) 0.0240(2) Uani 1 1 d . . .
C6 C 0.14143(12) 0.17684(9) -0.03163(9) 0.0242(2) Uani 1 1 d . . .
H6A H 0.1244 0.1285 0.0181 0.029 Uiso 1 1 calc R . .
C23 C -0.17200(14) 0.22760(10) -0.13267(9) 0.0280(2) Uani 1 1 d . . .
C16 C -0.38142(14) 0.54707(10) 0.40584(9) 0.0269(2) Uani 1 1 d . . .
C2 C 0.12354(13) 0.35397(9) -0.07283(9) 0.0250(2) Uani 1 1 d . . .
H2A H 0.0924 0.4277 -0.0515 0.030 Uiso 1 1 calc R . .
C18 C -0.53083(13) 0.57279(10) 0.31064(10) 0.0281(2) Uani 1 1 d . . .
C9 C -0.09635(14) 0.14713(9) 0.28845(9) 0.0252(2) Uani 1 1 d . . .
C24 C -0.19414(14) 0.32985(10) -0.09803(9) 0.0275(2) Uani 1 1 d . . .
C13 C -0.33538(13) 0.20409(9) 0.30714(9) 0.0248(2) Uani 1 1 d . . .
C17 C -0.50316(14) 0.60630(10) 0.39115(10) 0.0301(3) Uani 1 1 d . . .
C12 C -0.36670(16) 0.13492(11) 0.37940(10) 0.0317(3) Uani 1 1 d . . .
C4 C 0.24286(15) 0.20824(11) -0.21183(10) 0.0324(3) Uani 1 1 d . . .
C10 C -0.12281(18) 0.07680(10) 0.36128(11) 0.0343(3) Uani 1 1 d . . .
C3 C 0.19763(15) 0.31554(10) -0.17778(10) 0.0312(3) Uani 1 1 d . . .
H3A H 0.2179 0.3634 -0.2274 0.037 Uiso 1 1 calc R . .
C11 C -0.25960(19) 0.07200(11) 0.40798(10) 0.0363(3) Uani 1 1 d . . .
C5 C 0.21286(14) 0.14008(10) -0.13704(10) 0.0300(3) Uani 1 1 d . . .
H5A H 0.2420 0.0666 -0.1587 0.036 Uiso 1 1 calc R . .
C28 C 0.11258(17) 0.20044(11) 0.44071(11) 0.0370(3) Uani 1 1 d . . .
H28A H 0.1819 0.1915 0.4744 0.044 Uiso 1 1 calc R . .
H28B H 0.1331 0.1306 0.4048 0.044 Uiso 1 1 calc R . .
C33 C 0.46848(19) 0.25019(19) -0.05851(14) 0.0577(5) Uani 1 1 d . . .
H33A H 0.4992 0.3061 -0.0959 0.087 Uiso 1 1 calc R . .
H33B H 0.3983 0.2359 -0.0808 0.087 Uiso 1 1 calc R . .
H33C H 0.5527 0.1856 -0.0740 0.087 Uiso 1 1 calc R . .
C29 C -0.0386(2) 0.23698(14) 0.52303(13) 0.0522(4) Uani 1 1 d . . .
H29A H -0.0482 0.1847 0.5726 0.078 Uiso 1 1 calc R . .
H29B H -0.1075 0.2447 0.4902 0.078 Uiso 1 1 calc R . .
H29C H -0.0586 0.3053 0.5599 0.078 Uiso 1 1 calc R . .
C27 C 0.1746(2) 0.43639(15) 0.32183(14) 0.0540(5) Uani 1 1 d . . .
H27A H 0.1764 0.5014 0.3513 0.081 Uiso 1 1 calc R . .
H27B H 0.1003 0.4545 0.2929 0.081 Uiso 1 1 calc R . .
H27C H 0.2692 0.3990 0.2665 0.081 Uiso 1 1 calc R . .
C26 C 0.1414(3) 0.36765(15) 0.40430(14) 0.0575(5) Uani 1 1 d . . .
H26A H 0.2173 0.3484 0.4328 0.069 Uiso 1 1 calc R . .
H26B H 0.0479 0.4066 0.4618 0.069 Uiso 1 1 calc R . .
C32 C 0.39968(19) 0.28553(16) 0.05708(13) 0.0472(4) Uani 1 1 d . . .
H32A H 0.4705 0.3017 0.0785 0.057 Uiso 1 1 calc R . .
H32B H 0.3162 0.3517 0.0717 0.057 Uiso 1 1 calc R . .
C31 C 0.4063(2) 0.04513(17) 0.19125(19) 0.0691(6) Uani 1 1 d . . .
H31A H 0.4854 -0.0180 0.1904 0.104 Uiso 1 1 calc R . .
H31B H 0.3396 0.0239 0.1701 0.104 Uiso 1 1 calc R . .
H31C H 0.3542 0.0834 0.2618 0.104 Uiso 1 1 calc R . .
C7 C 0.3218(3) 0.16760(16) -0.32630(13) 0.0603(5) Uani 1 1 d . . .
H7A H 0.3446 0.0908 -0.3356 0.090 Uiso 1 1 calc R . .
H7B H 0.4116 0.1838 -0.3541 0.090 Uiso 1 1 calc R . .
H7C H 0.2606 0.2018 -0.3636 0.090 Uiso 1 1 calc R . .
C30 C 0.46618(18) 0.11525(16) 0.11742(16) 0.0527(4) Uani 1 1 d . . .
H30A H 0.5350 0.1358 0.1376 0.063 Uiso 1 1 calc R . .
H30B H 0.5190 0.0769 0.0460 0.063 Uiso 1 1 calc R . .

loop_
_atom_site_aniso_label
_atom_site_aniso_U_11
_atom_site_aniso_U_22
_atom_site_aniso_U_33
_atom_site_aniso_U_23
_atom_site_aniso_U_13
_atom_site_aniso_U_12
S1 0.02024(12) 0.02574(13) 0.01946(12) 0.00208(9) -0.00765(10) -0.01041(10)
F10 0.0256(4) 0.0328(4) 0.0327(4) -0.0052(3) -0.0167(3) -0.0045(3)
F11 0.0454(4) 0.0186(3) 0.0256(3) 0.0064(3) -0.0170(3) -0.0123(3)
F15 0.0410(4) 0.0203(3) 0.0314(4) 0.0084(3) -0.0195(3) -0.0151(3)
F6 0.0316(4) 0.0348(4) 0.0251(3) 0.0025(3) -0.0170(3) -0.0088(3)
F5 0.0256(4) 0.0368(4) 0.0392(4) 0.0113(3) -0.0107(3) -0.0148(3)
F1 0.0325(4) 0.0259(4) 0.0496(5) 0.0098(3) -0.0248(4) -0.0088(3)
F12 0.0565(5) 0.0237(4) 0.0325(4) -0.0031(3) -0.0216(4) -0.0126(3)
F14 0.0812(7) 0.0401(5) 0.0340(4) 0.0226(4) -0.0365(5) -0.0309(5)
F7 0.0480(5) 0.0456(5) 0.0271(4) -0.0092(3) -0.0151(4) -0.0178(4)
F13 0.0747(7) 0.0471(5) 0.0228(4) 0.0035(3) -0.0265(4) -0.0222(5)
F9 0.0277(4) 0.0360(4) 0.0516(5) -0.0084(4) -0.0177(4) 0.0047(3)
F4 0.0489(5) 0.0490(5) 0.0362(5) 0.0103(4) -0.0003(4) -0.0312(4)
F8 0.0391(5) 0.0341(4) 0.0447(5) -0.0192(4) -0.0078(4) -0.0013(4)
F2 0.0799(7) 0.0340(5) 0.0719(7) 0.0290(5) -0.0570(6) -0.0226(5)
F3 0.0987(8) 0.0432(5) 0.0388(5) 0.0269(4) -0.0316(5) -0.0420(6)
O1 0.0358(5) 0.0315(5) 0.0238(4) 0.0041(3) -0.0133(4) -0.0133(4)
O2 0.0252(5) 0.0511(6) 0.0369(5) -0.0039(5) -0.0094(4) -0.0103(4)
B1 0.0196(5) 0.0191(5) 0.0175(5) 0.0032(4) -0.0079(4) -0.0079(4)
Li1 0.0273(10) 0.0366(12) 0.0284(10) 0.0029(9) -0.0131(9) -0.0099(9)
C20 0.0176(4) 0.0194(5) 0.0181(4) 0.0034(4) -0.0073(4) -0.0077(4)
C8 0.0268(5) 0.0192(5) 0.0164(4) 0.0019(4) -0.0086(4) -0.0090(4)
C1 0.0179(5) 0.0210(5) 0.0202(5) 0.0030(4) -0.0067(4) -0.0080(4)
C15 0.0246(5) 0.0248(5) 0.0200(5) 0.0040(4) -0.0090(4) -0.0108(4)
C14 0.0209(5) 0.0200(5) 0.0182(5) 0.0026(4) -0.0068(4) -0.0089(4)
C21 0.0219(5) 0.0194(5) 0.0195(5) 0.0038(4) -0.0089(4) -0.0081(4)
C25 0.0253(5) 0.0201(5) 0.0235(5) 0.0052(4) -0.0125(4) -0.0108(4)
C19 0.0228(5) 0.0235(5) 0.0229(5) -0.0004(4) -0.0094(4) -0.0075(4)
C22 0.0280(6) 0.0219(5) 0.0230(5) -0.0010(4) -0.0109(4) -0.0084(4)
C6 0.0223(5) 0.0202(5) 0.0279(6) 0.0051(4) -0.0069(4) -0.0080(4)
C23 0.0364(6) 0.0329(6) 0.0192(5) 0.0031(4) -0.0145(5) -0.0135(5)
C16 0.0333(6) 0.0294(6) 0.0199(5) -0.0017(4) -0.0082(5) -0.0156(5)
C2 0.0275(6) 0.0203(5) 0.0256(5) 0.0037(4) -0.0061(4) -0.0114(4)
C18 0.0231(5) 0.0249(5) 0.0320(6) -0.0012(5) -0.0095(5) -0.0043(4)
C9 0.0336(6) 0.0205(5) 0.0262(5) 0.0039(4) -0.0161(5) -0.0103(4)
C24 0.0380(7) 0.0294(6) 0.0238(5) 0.0119(5) -0.0178(5) -0.0163(5)
C13 0.0297(6) 0.0244(5) 0.0198(5) 0.0035(4) -0.0070(4) -0.0119(4)
C17 0.0290(6) 0.0251(6) 0.0275(6) -0.0071(5) -0.0031(5) -0.0075(5)
C12 0.0441(7) 0.0305(6) 0.0201(5) 0.0034(5) -0.0050(5) -0.0215(6)
C4 0.0365(7) 0.0345(7) 0.0234(6) -0.0022(5) -0.0046(5) -0.0168(5)
C10 0.0572(9) 0.0226(6) 0.0358(7) 0.0103(5) -0.0303(7) -0.0153(6)
C3 0.0379(7) 0.0298(6) 0.0239(6) 0.0071(5) -0.0055(5) -0.0172(5)
C11 0.0667(10) 0.0264(6) 0.0247(6) 0.0110(5) -0.0198(6) -0.0252(6)
C5 0.0299(6) 0.0217(5) 0.0326(6) -0.0030(5) -0.0047(5) -0.0102(5)
C28 0.0481(8) 0.0321(7) 0.0312(6) 0.0090(5) -0.0200(6) -0.0090(6)
C33 0.0330(8) 0.1012(16) 0.0399(9) 0.0048(9) -0.0103(7) -0.0289(9)
C29 0.0654(11) 0.0415(8) 0.0350(8) 0.0105(7) -0.0048(8) -0.0179(8)
C27 0.0766(13) 0.0476(9) 0.0444(9) 0.0079(7) -0.0162(9) -0.0389(9)
C26 0.1002(16) 0.0507(10) 0.0374(8) 0.0054(7) -0.0268(9) -0.0462(11)
C32 0.0396(8) 0.0668(11) 0.0406(8) 0.0038(7) -0.0131(7) -0.0280(8)
C31 0.0404(10) 0.0545(11) 0.0837(15) 0.0053(11) -0.0136(10) 0.0073(8)
C7 0.0862(14) 0.0553(11) 0.0258(7) -0.0078(7) -0.0008(8) -0.0319(10)
C30 0.0278(7) 0.0593(11) 0.0594(11) -0.0082(8) -0.0133(7) -0.0040(7)

loop_
_atom_type_symbol
_atom_type_description
_atom_type_scat_dispersion_real
_atom_type_scat_dispersion_imag
_atom_type_scat_source
C C 0.0033 0.0016 'International Tables Vol C Tables 4.2.6.8 and 6.1.1.4'
H H 0.0000 0.0000 'International Tables Vol C Tables 4.2.6.8 and 6.1.1.4'
Li Li -0.0003 0.0001 'International Tables Vol C Tables 4.2.6.8 and 6.1.1.4'
B B 0.0013 0.0007 'International Tables Vol C Tables 4.2.6.8 and 6.1.1.4'
O O 0.0106 0.0060 'International Tables Vol C Tables 4.2.6.8 and 6.1.1.4'
F F 0.0171 0.0103 'International Tables Vol C Tables 4.2.6.8 and 6.1.1.4'
S S 0.1246 0.1234 'International Tables Vol C Tables 4.2.6.8 and 6.1.1.4'

loop_
_geom_angle_atom_site_label_1
_geom_angle_atom_site_label_2
_geom_angle_atom_site_label_3
_geom_angle
_geom_angle_site_symmetry_1
_geom_angle_site_symmetry_3
_geom_angle_publ_flag
C1 S1 B1 106.13(5) . . ?
C1 S1 Li1 104.87(7) . . ?
B1 S1 Li1 113.38(6) . . ?
C9 F1 Li1 137.61(10) . . ?
C26 O1 C28 112.74(11) . . ?
C26 O1 Li1 123.75(12) . . ?
C28 O1 Li1 123.49(11) . . ?
C30 O2 C32 113.53(13) . . ?
C30 O2 Li1 123.68(13) . . ?
C32 O2 Li1 120.54(12) . . ?
C20 B1 C8 112.63(9) . . ?
C20 B1 C14 116.85(9) . . ?
C8 B1 C14 104.87(8) . . ?
C20 B1 S1 104.47(7) . . ?
C8 B1 S1 115.48(8) . . ?
C14 B1 S1 102.51(7) . . ?
O1 Li1 O2 114.94(12) . . ?
O1 Li1 F1 98.91(11) . . ?
O2 Li1 F1 120.31(13) . . ?
O1 Li1 S1 129.27(11) . . ?
O2 Li1 S1 106.08(10) . . ?
F1 Li1 S1 84.15(8) . . ?
C21 C20 C25 113.35(10) . . ?
C21 C20 B1 124.62(9) . . ?
C25 C20 B1 120.99(9) . . ?
C9 C8 C13 113.00(10) . . ?
C9 C8 B1 129.77(10) . . ?
C13 C8 B1 117.19(10) . . ?
C2 C1 C6 118.90(10) . . ?
C2 C1 S1 118.31(8) . . ?
C6 C1 S1 122.78(8) . . ?
F6 C15 C16 116.04(10) . . ?
F6 C15 C14 119.48(10) . . ?
C16 C15 C14 124.48(11) . . ?
C19 C14 C15 113.61(10) . . ?
C19 C14 B1 127.10(10) . . ?
C15 C14 B1 119.23(10) . . ?
F11 C21 C22 114.47(9) . . ?
F11 C21 C20 121.38(9) . . ?
C22 C21 C20 124.11(10) . . ?
F15 C25 C24 115.85(10) . . ?
F15 C25 C20 119.73(10) . . ?
C24 C25 C20 124.36(10) . . ?
F10 C19 C18 115.19(10) . . ?
F10 C19 C14 121.08(10) . . ?
C18 C19 C14 123.73(11) . . ?
F12 C22 C23 119.59(10) . . ?
F12 C22 C21 120.65(10) . . ?
C23 C22 C21 119.76(10) . . ?
C5 C6 C1 119.99(11) . . ?
F13 C23 C22 120.20(11) . . ?
F13 C23 C24 120.90(11) . . ?
C22 C23 C24 118.90(11) . . ?
F7 C16 C17 119.95(11) . . ?
F7 C16 C15 120.86(12) . . ?
C17 C16 C15 119.19(11) . . ?
C3 C2 C1 120.32(11) . . ?
F9 C18 C17 119.85(11) . . ?
F9 C18 C19 120.45(11) . . ?
C17 C18 C19 119.70(11) . . ?
F1 C9 C8 121.55(10) . . ?
F1 C9 C10 114.24(11) . . ?
C8 C9 C10 124.21(12) . . ?
F14 C24 C25 120.49(11) . . ?
F14 C24 C23 119.98(11) . . ?
C25 C24 C23 119.51(10) . . ?
F5 C13 C12 115.89(11) . . ?
F5 C13 C8 119.23(10) . . ?
C12 C13 C8 124.87(12) . . ?
F8 C17 C16 120.45(12) . . ?
F8 C17 C18 120.31(12) . . ?
C16 C17 C18 119.23(11) . . ?
F4 C12 C11 120.26(12) . . ?
F4 C12 C13 120.63(13) . . ?
C11 C12 C13 119.11(13) . . ?
C5 C4 C3 117.92(12) . . ?
C5 C4 C7 121.27(13) . . ?
C3 C4 C7 120.81(13) . . ?
F2 C10 C11 120.15(12) . . ?
F2 C10 C9 120.20(14) . . ?
C11 C10 C9 119.64(12) . . ?
C2 C3 C4 121.31(11) . . ?
F3 C11 C12 120.36(14) . . ?
F3 C11 C10 120.53(14) . . ?
C12 C11 C10 119.10(11) . . ?
C6 C5 C4 121.53(11) . . ?
O1 C28 C29 112.19(12) . . ?
O1 C26 C27 110.74(14) . . ?
O2 C32 C33 113.63(16) . . ?
O2 C30 C31 109.52(14) . . ?

loop_
_geom_bond_atom_site_label_1
_geom_bond_atom_site_label_2
_geom_bond_distance
_geom_bond_site_symmetry_2
_geom_bond_publ_flag
S1 C1 1.7789(11) . ?
S1 B1 2.0042(12) . ?
S1 Li1 2.459(2) . ?
F10 C19 1.3458(13) . ?
F11 C21 1.3524(12) . ?
F15 C25 1.3472(13) . ?
F6 C15 1.3531(13) . ?
F5 C13 1.3497(15) . ?
F1 C9 1.3670(15) . ?
F1 Li1 2.043(2) . ?
F12 C22 1.3452(13) . ?
F14 C24 1.3393(13) . ?
F7 C16 1.3444(14) . ?
F13 C23 1.3360(14) . ?
F9 C18 1.3389(15) . ?
F4 C12 1.3413(16) . ?
F8 C17 1.3422(14) . ?
F2 C10 1.3407(16) . ?
F3 C11 1.3422(14) . ?
O1 C26 1.4167(18) . ?
O1 C28 1.4476(16) . ?
O1 Li1 1.930(2) . ?
O2 C30 1.430(2) . ?
O2 C32 1.446(2) . ?
O2 Li1 1.940(2) . ?
B1 C20 1.6269(16) . ?
B1 C8 1.6453(16) . ?
B1 C14 1.6479(16) . ?
C20 C21 1.3889(15) . ?
C20 C25 1.3945(14) . ?
C8 C9 1.3817(16) . ?
C8 C13 1.3948(16) . ?
C1 C2 1.3927(15) . ?
C1 C6 1.3980(15) . ?
C15 C16 1.3827(17) . ?
C15 C14 1.3945(15) . ?
C14 C19 1.3872(16) . ?
C21 C22 1.3844(16) . ?
C25 C24 1.3773(16) . ?
C19 C18 1.3870(16) . ?
C22 C23 1.3717(17) . ?
C6 C5 1.3864(18) . ?
C23 C24 1.3795(18) . ?
C16 C17 1.3712(19) . ?
C2 C3 1.3865(17) . ?
C18 C17 1.3792(19) . ?
C9 C10 1.3891(17) . ?
C13 C12 1.3810(16) . ?
C12 C11 1.371(2) . ?
C4 C5 1.3912(18) . ?
C4 C3 1.3920(18) . ?
C4 C7 1.508(2) . ?
C10 C11 1.374(2) . ?
C28 C29 1.502(2) . ?
C33 C32 1.507(2) . ?
C27 C26 1.474(2) . ?
C31 C30 1.488(3) . ?
